data_2240404
loop_
_publ_author_name
'Kumar, M. Krishna'
'Pandi, P.'
'Sudhahar, S.'
'Chakkaravarthi, G.'
'Kumar, R. Mohan'

_publ_section_title
;
 Crystal structure of 4-aminobenzoic acid--4-methylpyridine (1/1)
;
_journal_coeditor_code HB7348
_journal_issue 2
_journal_name_full 'Acta Crystallographica Section E'
_journal_page_first o125
_journal_page_last o126
_journal_paper_doi 10.1107/S2056989015000791
_journal_volume 71
_journal_year 2015
_chemical_formula_iupac 'C6 H7 N, C7 H7 N O2'
_chemical_formula_moiety 'C6 H7 N, C7 H7 N O2'
_chemical_formula_sum 'C13 H14 N2 O2'
_chemical_formula_weight 230.26
_chemical_name_systematic
;
4-Aminobenzoic acid--4-methylpyridine (1/1)
;
_space_group_IT_number 7
_symmetry_cell_setting monoclinic
_symmetry_space_group_name_Hall 'P -2yc'
_symmetry_space_group_name_H-M 'P 1 c 1'
_atom_sites_solution_hydrogens geom
_atom_sites_solution_primary direct
_atom_sites_solution_secondary difmap
_audit_creation_method SHELXL-97
_cell_angle_alpha 90.00
_cell_angle_beta 114.200(3)
_cell_angle_gamma 90.00
_cell_formula_units_Z 2
_cell_length_a 7.5970(7)
_cell_length_b 11.6665(12)
_cell_length_c 7.6754(8)
_cell_measurement_reflns_used 2749
_cell_measurement_temperature 295(2)
_cell_measurement_theta_max 21.8
_cell_measurement_theta_min 3.4
_cell_volume 620.49(11)
_computing_cell_refinement
;
SAINT (Bruker, 2004)
;
_computing_data_collection
;
APEX2 (Bruker, 2004)
;
_computing_data_reduction
;
SAINT (Bruker, 2004)
;
_computing_molecular_graphics
;
PLATON (Spek, 2009)
;
_computing_publication_material
;
SHELXL97 (Sheldrick, 2015)
;
_computing_structure_refinement
;
SHELXL97 (Sheldrick, 2015)
;
_computing_structure_solution
;
SHELXS97 (Sheldrick, 2008)
;
_diffrn_ambient_temperature 295(2)
_diffrn_measured_fraction_theta_full 0.995
_diffrn_measured_fraction_theta_max 0.995
_diffrn_measurement_device_type 'Bruker Kappa APEXII CCD'
_diffrn_measurement_method '\w and \f scan'
_diffrn_radiation_monochromator graphite
_diffrn_radiation_source 'fine-focus sealed tube'
_diffrn_radiation_type MoK\a
_diffrn_radiation_wavelength 0.71073
_diffrn_reflns_av_R_equivalents 0.0301
_diffrn_reflns_av_sigmaI/netI 0.0273
_diffrn_reflns_limit_h_max 8
_diffrn_reflns_limit_h_min -9
_diffrn_reflns_limit_k_max 14
_diffrn_reflns_limit_k_min -14
_diffrn_reflns_limit_l_max 9
_diffrn_reflns_limit_l_min -9
_diffrn_reflns_number 10064
_diffrn_reflns_theta_full 26.71
_diffrn_reflns_theta_max 26.71
_diffrn_reflns_theta_min 3.39
_diffrn_standards_interval_time 0
_diffrn_standards_number 0
_exptl_absorpt_coefficient_mu 0.085
_exptl_absorpt_correction_T_max 0.9833
_exptl_absorpt_correction_T_min 0.9767
_exptl_absorpt_correction_type multi-scan
_exptl_absorpt_process_details
;
(SADABS; Sheldrick, 1996)
;
_exptl_crystal_colour colourless
_exptl_crystal_density_diffrn 1.232
_exptl_crystal_density_method 'not measured'
_exptl_crystal_description block
_exptl_crystal_F_000 244
_exptl_crystal_size_max 0.28
_exptl_crystal_size_mid 0.24
_exptl_crystal_size_min 0.20
_refine_diff_density_max 0.120
_refine_diff_density_min -0.126
_refine_ls_extinction_coef 0.013(4)
_refine_ls_extinction_expression Fc^*^=kFc[1+0.001xFc^2^\l^3^/sin(2\q)]^-1/4^
_refine_ls_extinction_method
;
SHELXL97 (Sheldrick, 2008)
;
_refine_ls_goodness_of_fit_ref 1.032
_refine_ls_hydrogen_treatment mixed
_refine_ls_matrix_type full
_refine_ls_number_parameters 159
_refine_ls_number_reflns 2144
_refine_ls_number_restraints 3
_refine_ls_restrained_S_all 1.032
_refine_ls_R_factor_all 0.0739
_refine_ls_R_factor_gt 0.0380
_refine_ls_shift/su_max 0.000
_refine_ls_shift/su_mean 0.000
_refine_ls_structure_factor_coef Fsqd
_refine_ls_weighting_details 'calc w=1/[\s^2^(Fo^2^)+(0.0554P)^2^+0.0229P] where P=(Fo^2^+2Fc^2^)/3'
_refine_ls_weighting_scheme calc
_refine_ls_wR_factor_gt 0.0873
_refine_ls_wR_factor_ref 0.1079
_reflns_number_gt 1458
_reflns_number_total 2144
_reflns_threshold_expression I>2\s(I)
_cod_data_source_file hb7348sup1.cf
_cod_data_source_block I
_cod_original_sg_symbol_H-M 'P c'
_cod_database_code 2240404
_cod_database_fobs_code 2240404

loop_
_symmetry_equiv_pos_as_xyz
'x, y, z'
'x, -y, z+1/2'

loop_
_atom_site_type_symbol
_atom_site_label
_atom_site_fract_x
_atom_site_fract_y
_atom_site_fract_z
_atom_site_U_iso_or_equiv
_atom_site_adp_type
_atom_site_calc_flag
_atom_site_refinement_flags
_atom_site_occupancy
_atom_site_symmetry_multiplicity
C C1 0.3693(4) 0.1034(2) 0.7149(4) 0.0567(6) Uani d . 1 1
C C2 0.4434(4) 0.2029(2) 0.6722(4) 0.0591(7) Uani d . 1 1
H H2 0.3671 0.2471 0.5675 0.071 Uiso calc R 1 1
C C3 0.6273(4) 0.2362(2) 0.7829(3) 0.0558(6) Uani d . 1 1
H H3 0.6737 0.3037 0.7529 0.067 Uiso calc R 1 1
C C4 0.7475(4) 0.1730(2) 0.9383(4) 0.0508(6) Uani d . 1 1
C C5 0.6737(4) 0.0738(2) 0.9798(4) 0.0594(7) Uani d . 1 1
H H5 0.7516 0.0294 1.0835 0.071 Uiso calc R 1 1
C C6 0.4892(4) 0.0392(2) 0.8724(4) 0.0629(7) Uani d . 1 1
H H6 0.4429 -0.0278 0.9043 0.076 Uiso calc R 1 1
C C7 0.9416(4) 0.2104(2) 1.0596(4) 0.0587(7) Uani d . 1 1
C C8 0.4371(5) 0.4546(2) 1.3188(5) 0.0729(8) Uani d . 1 1
H H8 0.3567 0.5148 1.3183 0.087 Uiso calc R 1 1
C C9 0.6306(4) 0.4655(2) 1.4263(4) 0.0693(8) Uani d . 1 1
H H9 0.6791 0.5319 1.4967 0.083 Uiso calc R 1 1
C C10 0.7534(4) 0.3784(2) 1.4304(4) 0.0639(7) Uani d . 1 1
C C11 0.6716(4) 0.2836(2) 1.3242(4) 0.0718(8) Uani d . 1 1
H H11 0.7487 0.2220 1.3229 0.086 Uiso calc R 1 1
C C12 0.4767(5) 0.2790(3) 1.2196(4) 0.0766(9) Uani d . 1 1
H H12 0.4249 0.2135 1.1479 0.092 Uiso calc R 1 1
C C13 0.9658(5) 0.3866(3) 1.5468(6) 0.0954(11) Uani d . 1 1
H H13A 1.0310 0.3941 1.4635 0.143 Uiso calc R 1 1
H H13B 1.0099 0.3186 1.6229 0.143 Uiso calc R 1 1
H H13C 0.9930 0.4524 1.6289 0.143 Uiso calc R 1 1
N N1 0.1840(4) 0.0710(2) 0.6087(4) 0.0827(8) Uani d . 1 1
H H1A 0.1113 0.1124 0.5137 0.099 Uiso calc R 1 1
H H1B 0.1395 0.0092 0.6364 0.099 Uiso calc R 1 1
N N2 0.3582(3) 0.3627(2) 1.2152(4) 0.0722(6) Uani d . 1 1
O O1 0.9921(3) 0.30989(17) 1.0123(3) 0.0808(6) Uani d D 1 1
H H1 1.109(2) 0.324(3) 1.076(5) 0.121 Uiso d D 1 1
O O2 1.0516(3) 0.15755(17) 1.1996(3) 0.0778(6) Uani d . 1 1

loop_
_atom_site_aniso_label
_atom_site_aniso_U_11
_atom_site_aniso_U_22
_atom_site_aniso_U_33
_atom_site_aniso_U_12
_atom_site_aniso_U_13
_atom_site_aniso_U_23
C1 0.0545(16) 0.0584(15) 0.0526(15) -0.0071(14) 0.0173(13) -0.0070(14)
C2 0.0599(17) 0.0581(15) 0.0489(15) 0.0009(12) 0.0118(13) 0.0088(12)
C3 0.0582(16) 0.0536(13) 0.0509(15) -0.0050(13) 0.0175(13) 0.0058(12)
C4 0.0529(14) 0.0490(12) 0.0442(13) 0.0040(12) 0.0135(12) 0.0026(12)
C5 0.0671(18) 0.0516(14) 0.0484(16) 0.0021(13) 0.0124(14) 0.0046(12)
C6 0.077(2) 0.0518(14) 0.0590(17) -0.0076(14) 0.0273(15) 0.0048(13)
C7 0.0563(17) 0.0532(13) 0.0583(17) 0.0045(13) 0.0150(14) 0.0003(14)
C8 0.0630(18) 0.0626(16) 0.081(2) 0.0031(15) 0.0172(16) 0.0007(16)
C9 0.068(2) 0.0617(17) 0.0665(19) -0.0085(14) 0.0150(16) -0.0042(13)
C10 0.0579(18) 0.0740(17) 0.0585(17) -0.0045(16) 0.0225(14) 0.0063(15)
C11 0.0680(19) 0.0723(18) 0.078(2) 0.0015(15) 0.0325(18) -0.0048(16)
C12 0.077(2) 0.0747(19) 0.074(2) -0.0158(17) 0.0260(17) -0.0171(16)
C13 0.0604(19) 0.105(2) 0.104(3) -0.0070(17) 0.0163(18) 0.002(2)
N1 0.0655(16) 0.0852(18) 0.0809(18) -0.0163(13) 0.0132(14) 0.0063(15)
N2 0.0567(14) 0.0719(15) 0.0766(16) -0.0059(13) 0.0157(12) -0.0023(13)
O1 0.0588(11) 0.0691(12) 0.0883(16) -0.0105(10) 0.0035(11) 0.0130(11)
O2 0.0678(13) 0.0726(12) 0.0665(12) 0.0068(10) 0.0006(10) 0.0090(10)

loop_
_atom_type_symbol
_atom_type_description
_atom_type_scat_dispersion_real
_atom_type_scat_dispersion_imag
_atom_type_scat_source
C C 0.0033 0.0016 'International Tables Vol C Tables 4.2.6.8 and 6.1.1.4'
H H 0.0000 0.0000 'International Tables Vol C Tables 4.2.6.8 and 6.1.1.4'
N N 0.0061 0.0033 'International Tables Vol C Tables 4.2.6.8 and 6.1.1.4'
O O 0.0106 0.0060 'International Tables Vol C Tables 4.2.6.8 and 6.1.1.4'

loop_
_geom_angle_atom_site_label_1
_geom_angle_atom_site_label_2
_geom_angle_atom_site_label_3
_geom_angle
N1 C1 C2 120.8(2)
N1 C1 C6 121.2(2)
C2 C1 C6 118.0(2)
C3 C2 C1 120.2(2)
C3 C2 H2 119.9
C1 C2 H2 119.9
C2 C3 C4 122.2(2)
C2 C3 H3 118.9
C4 C3 H3 118.9
C5 C4 C3 117.4(2)
C5 C4 C7 120.4(2)
C3 C4 C7 122.1(2)
C6 C5 C4 121.5(2)
C6 C5 H5 119.2
C4 C5 H5 119.2
C5 C6 C1 120.6(2)
C5 C6 H6 119.7
C1 C6 H6 119.7
O2 C7 O1 120.9(3)
O2 C7 C4 124.1(2)
O1 C7 C4 115.0(2)
N2 C8 C9 123.3(3)
N2 C8 H8 118.4
C9 C8 H8 118.4
C8 C9 C10 119.9(3)
C8 C9 H9 120.0
C10 C9 H9 120.0
C11 C10 C9 116.6(3)
C11 C10 C13 121.7(3)
C9 C10 C13 121.7(3)
C10 C11 C12 120.2(3)
C10 C11 H11 119.9
C12 C11 H11 119.9
N2 C12 C11 123.4(3)
N2 C12 H12 118.3
C11 C12 H12 118.3
C10 C13 H13A 109.5
C10 C13 H13B 109.5
H13A C13 H13B 109.5
C10 C13 H13C 109.5
H13A C13 H13C 109.5
H13B C13 H13C 109.5
C1 N1 H1A 120.0
C1 N1 H1B 120.0
H1A N1 H1B 120.0
C12 N2 C8 116.6(3)
C7 O1 H1 112(3)

loop_
_geom_bond_atom_site_label_1
_geom_bond_atom_site_label_2
_geom_bond_distance
C1 N1 1.359(4)
C1 C2 1.387(3)
C1 C6 1.397(4)
C2 C3 1.361(4)
C2 H2 0.9300
C3 C4 1.380(3)
C3 H3 0.9300
C4 C5 1.379(3)
C4 C7 1.452(3)
C5 C6 1.364(4)
C5 H5 0.9300
C6 H6 0.9300
C7 O2 1.224(3)
C7 O1 1.319(3)
C8 N2 1.323(3)
C8 C9 1.365(4)
C8 H8 0.9300
C9 C10 1.371(4)
C9 H9 0.9300
C10 C11 1.363(4)
C10 C13 1.493(5)
C11 C12 1.366(4)
C11 H11 0.9300
C12 N2 1.319(4)
C12 H12 0.9300
C13 H13A 0.9600
C13 H13B 0.9600
C13 H13C 0.9600
N1 H1A 0.8600
N1 H1B 0.8600
O1 H1 0.836(10)

loop_
_geom_hbond_atom_site_label_D
_geom_hbond_atom_site_label_H
_geom_hbond_atom_site_label_A
_geom_hbond_site_symmetry_A
_geom_hbond_distance_DH
_geom_hbond_distance_HA
_geom_hbond_distance_DA
_geom_hbond_angle_DHA
_geom_hbond_publ_flag
O1 H1 N2 1_655 0.836(10) 1.809(11) 2.644(3) 177(4) y
N1 H1A O2 1_454 0.86 2.32 3.049(3) 142 y
N1 H1B O2 2_454 0.86 2.17 3.031(3) 174 y

loop_
_geom_torsion_atom_site_label_1
_geom_torsion_atom_site_label_2
_geom_torsion_atom_site_label_3
_geom_torsion_atom_site_label_4
_geom_torsion
N1 C1 C2 C3 178.1(3)
C6 C1 C2 C3 -0.5(4)
C1 C2 C3 C4 0.9(4)
C2 C3 C4 C5 -0.5(4)
C2 C3 C4 C7 -178.1(2)
C3 C4 C5 C6 -0.2(4)
C7 C4 C5 C6 177.4(2)
C4 C5 C6 C1 0.5(4)
N1 C1 C6 C5 -178.8(3)
C2 C1 C6 C5 -0.2(4)
C5 C4 C7 O2 1.7(4)
C3 C4 C7 O2 179.2(3)
C5 C4 C7 O1 -176.1(2)
C3 C4 C7 O1 1.3(3)
N2 C8 C9 C10 0.0(5)
C8 C9 C10 C11 -0.2(4)
C8 C9 C10 C13 -179.7(3)
C9 C10 C11 C12 0.4(4)
C13 C10 C11 C12 179.9(3)
C10 C11 C12 N2 -0.4(5)
C11 C12 N2 C8 0.1(5)
C9 C8 N2 C12 0.1(5)
